data_2020017
loop_
_publ_author_name
'Coe, Benjamin J.'
'Peers, Martyn K.'
'Raftery, James'
'Scrutton, Nigel S.'

_publ_section_title
;
 Crystal structure of
 [1,1&#x2032;&#x2032;&#x2032;-bis(pyrimidin-2-yl)-4,4&#x2032;:2&#x2032;,2&#x2032;&#x2032;:4&#x2032;&#x2032;,4&#x2032;&#x2032;&#x2032;-quaterpyridine-1,1&#x2032;&#x2032;&#x2032;-diium-\k2N1&#x2032;,N1&#x2032;&#x2032;]bis[2-(pyridin-2-yl)phenyl-\k2N,C1]iridium(III)
 tris(hexafluoridophosphate) acetonitrile trisolvate
;
_journal_coeditor_code ZL2625
_journal_issue 8
_journal_name_full 'Acta Crystallographica Section E Crystallographic Communications'
_journal_page_first 879
_journal_paper_doi 10.1107/S2056989015012463
_journal_volume 71
_journal_year 2015
_chemical_formula_iupac '[Ir (C11 H8 N)2 (C28 H20 N8)] (P F6)3, 3C2 H3 N'
_chemical_formula_sum 'C56 H45 F18 Ir N13 P3'
_chemical_formula_weight 1527.16
_chemical_name_systematic
;[1,1'''-Bis(pyrimidin-2-yl)-4,4':2',2'':4'',4'''-quaterpyridine-1,1'''-diium-\k^2^<i>N</i>^1'^,<i>N</i>^1''^]bis[2-(pyridin-2-yl)phenyl-\k^2^<i>N</i>,<i>C</i>^1^]iridium(III)
tris(hexafluoridophosphate) acetonitrile trisolvate
;
_space_group_crystal_system monoclinic
_space_group_IT_number 9
_space_group_name_Hall 'C -2yc'
_space_group_name_H-M_alt 'C 1 c 1'
_symmetry_space_group_name_Hall 'C -2yc'
_symmetry_space_group_name_H-M 'C 1 c 1'
_atom_sites_solution_hydrogens geom
_audit_creation_method SHELXL-2014/7
_cell_angle_alpha 90
_cell_angle_beta 102.4470(10)
_cell_angle_gamma 90
_cell_formula_units_Z 4
_cell_length_a 22.2647(16)
_cell_length_b 14.6139(11)
_cell_length_c 18.6288(14)
_cell_measurement_reflns_used 5333
_cell_measurement_temperature 100(2)
_cell_measurement_theta_max 23.57
_cell_measurement_theta_min 2.2355
_cell_volume 5918.9(8)
_computing_cell_refinement
;
SAINT-Plus (Bruker, 2003)
;
_computing_data_collection
;
SMART (Bruker, 2003)
;
_computing_data_reduction
;
SAINT-Plus (Bruker, 2003)
;
_computing_molecular_graphics
;
SHELXTL (Sheldrick, 2008)
;
_computing_publication_material
;
SHELXTL (Sheldrick, 2008)
;
_computing_structure_refinement
;
SHELXL-2014/7 (Sheldrick, 2015)
;
_computing_structure_solution
;
SHELXTL (Sheldrick, 2008)
;
_diffrn_ambient_temperature 100(2)
_diffrn_measured_fraction_theta_full 1.000
_diffrn_measured_fraction_theta_max 0.951
_diffrn_measurement_device_type 'Bruker SMART CCD area-detector'
_diffrn_measurement_method '\f and \w scans'
_diffrn_radiation_type MoK\a
_diffrn_radiation_wavelength 0.71073
_diffrn_reflns_av_R_equivalents 0.0368
_diffrn_reflns_limit_h_max 29
_diffrn_reflns_limit_h_min -29
_diffrn_reflns_limit_k_max 19
_diffrn_reflns_limit_k_min -19
_diffrn_reflns_limit_l_max 24
_diffrn_reflns_limit_l_min -24
_diffrn_reflns_number 25080
_diffrn_reflns_theta_full 25.000
_diffrn_reflns_theta_max 28.376
_diffrn_reflns_theta_min 1.679
_exptl_absorpt_coefficient_mu 2.445
_exptl_absorpt_correction_T_max 0.930
_exptl_absorpt_correction_T_min 0.696762
_exptl_absorpt_correction_type multi-scan
_exptl_absorpt_process_details
;
(SADABS; Bruker, 2001)
;
_exptl_crystal_colour brown
_exptl_crystal_density_diffrn 1.714
_exptl_crystal_description plate
_exptl_crystal_F_000 3024
_exptl_crystal_size_max 0.250
_exptl_crystal_size_mid 0.200
_exptl_crystal_size_min 0.030
_refine_diff_density_max 1.243
_refine_diff_density_min -0.996
_refine_ls_abs_structure_details
;
 Refined as an inversion twin.
;
_refine_ls_abs_structure_Flack 0.384(7)
_refine_ls_extinction_method none
_refine_ls_goodness_of_fit_ref 0.998
_refine_ls_hydrogen_treatment constr
_refine_ls_matrix_type full
_refine_ls_number_parameters 824
_refine_ls_number_reflns 13146
_refine_ls_number_restraints 434
_refine_ls_restrained_S_all 0.986
_refine_ls_R_factor_all 0.0520
_refine_ls_R_factor_gt 0.0407
_refine_ls_shift/su_max 0.000
_refine_ls_shift/su_mean 0.000
_refine_ls_structure_factor_coef Fsqd
_refine_ls_weighting_details 'w=1/[\s^2^(Fo^2^)+(0.0493P)^2^] where P=(Fo^2^+2Fc^2^)/3'
_refine_ls_weighting_scheme calc
_refine_ls_wR_factor_gt 0.0891
_refine_ls_wR_factor_ref 0.0926
_reflns_number_gt 11295
_reflns_number_total 13146
_reflns_threshold_expression 'I > 2\s(I)'
_cod_data_source_file zl2625sup1.cf
_cod_data_source_block I
_cod_database_code 2020017
_shelx_space_group_comment
;
The symmetry employed for this shelxl refinement is uniquely defined
by the following loop, which should always be used as a source of
symmetry information in preference to the above space-group names.
They are only intended as comments.
;
_shelx_estimated_absorpt_t_min 0.580
_shelx_estimated_absorpt_t_max 0.930

loop_
_space_group_symop_operation_xyz
'x, y, z'
'x, -y, z+1/2'
'x+1/2, y+1/2, z'
'x+1/2, -y+1/2, z+1/2'

loop_
_atom_site_type_symbol
_atom_site_label
_atom_site_fract_x
_atom_site_fract_y
_atom_site_fract_z
_atom_site_U_iso_or_equiv
_atom_site_adp_type
_atom_site_calc_flag
_atom_site_occupancy
C C1 0.2259(6) 0.2672(9) 0.2388(7) 0.016(2) Uani d 1
C C2 0.1948(6) 0.3457(9) 0.2574(7) 0.022(3) Uani d 1
H H2 0.2117 0.4048 0.2540 0.027 Uiso calc 1
C C3 0.1400(6) 0.3367(9) 0.2803(7) 0.022(3) Uani d 1
C C4 0.1148(6) 0.2499(9) 0.2826(7) 0.021(3) Uani d 1
H H4 0.0773 0.2415 0.2982 0.025 Uiso calc 1
C C5 0.1461(6) 0.1756(9) 0.2613(8) 0.022(3) Uani d 1
H H5 0.1283 0.1165 0.2612 0.027 Uiso calc 1
C C6 0.1124(8) 0.4180(9) 0.3043(10) 0.025(3) Uani d 1
C C7 0.1177(6) 0.5038(10) 0.2731(7) 0.029(3) Uani d 1
H H7 0.1422 0.5094 0.2374 0.035 Uiso calc 1
C C8 0.0887(6) 0.5808(9) 0.2923(8) 0.028(3) Uani d 1
H H8 0.0926 0.6382 0.2699 0.033 Uiso calc 1
C C9 0.0490(6) 0.4917(9) 0.3774(8) 0.029(3) Uani d 1
H H9 0.0257 0.4879 0.4144 0.034 Uiso calc 1
C C10 0.0776(6) 0.4132(9) 0.3577(8) 0.022(2) Uani d 1
H H10 0.0732 0.3564 0.3809 0.027 Uiso calc 1
C C11 0.0220(6) 0.6533(9) 0.3638(7) 0.024(3) Uani d 1
C C12 -0.0487(6) 0.7102(9) 0.4174(8) 0.045(4) Uani d 1
H H12 -0.0782 0.7039 0.4471 0.055 Uiso calc 1
C C13 -0.0393(7) 0.7960(10) 0.3933(8) 0.039(3) Uani d 1
H H13 -0.0618 0.8481 0.4030 0.047 Uiso calc 1
C C14 0.0060(7) 0.7995(10) 0.3538(9) 0.045(4) Uani d 1
H H14 0.0163 0.8577 0.3371 0.054 Uiso calc 1
C C15 0.2866(7) 0.2711(10) 0.2175(9) 0.029(3) Uani d 1
C C16 0.3129(6) 0.3483(9) 0.2000(7) 0.023(3) Uani d 1
H H16 0.2934 0.4058 0.2024 0.028 Uiso calc 1
C C17 0.3691(6) 0.3434(10) 0.1782(8) 0.025(3) Uani d 1
C C18 0.3968(6) 0.2579(10) 0.1791(8) 0.029(3) Uani d 1
H H18 0.4362 0.2525 0.1675 0.035 Uiso calc 1
C C19 0.3678(6) 0.1829(10) 0.1964(7) 0.027(3) Uani d 1
H H19 0.3869 0.1249 0.1962 0.032 Uiso calc 1
C C20 0.4021(8) 0.4263(8) 0.1574(11) 0.027(4) Uani d 1
C C21 0.3913(7) 0.5118(11) 0.1809(10) 0.049(5) Uani d 1
H H21 0.3612 0.5207 0.2094 0.058 Uiso calc 1
C C22 0.4228(9) 0.5822(11) 0.1639(12) 0.054(6) Uani d 1
H H22 0.4137 0.6414 0.1799 0.065 Uiso calc 1
C C23 0.4759(6) 0.4923(9) 0.0972(8) 0.033(3) Uani d 1
H H23 0.5045 0.4867 0.0663 0.039 Uiso calc 1
C C24 0.4456(8) 0.4188(10) 0.1122(10) 0.043(4) Uani d 1
H H24 0.4531 0.3610 0.0925 0.051 Uiso calc 1
C C25 0.5026(5) 0.6526(9) 0.1111(7) 0.023(2) Uani d 1
C C26 0.5170(7) 0.8075(10) 0.1180(8) 0.039(3) Uani d 1
H H26 0.5070 0.8670 0.1324 0.047 Uiso calc 1
C C27 0.5625(7) 0.7970(10) 0.0824(9) 0.041(3) Uani d 1
H H27 0.5830 0.8492 0.0688 0.049 Uiso calc 1
C C28 0.5797(5) 0.7123(9) 0.0654(8) 0.039(3) Uani d 1
H H28 0.6146 0.7043 0.0444 0.047 Uiso calc 1
C C29 0.3416(6) 0.0041(8) 0.3583(7) 0.021(2) Uani d 1
C C30 0.3697(6) -0.0094(10) 0.4323(7) 0.029(3) Uani d 1
H H30 0.4010 -0.0544 0.4455 0.035 Uiso calc 1
C C31 0.3525(7) 0.0409(11) 0.4848(8) 0.029(3) Uani d 1
H H31 0.3710 0.0319 0.5352 0.035 Uiso calc 1
C C32 0.3089(7) 0.1038(12) 0.4643(8) 0.032(3) Uani d 1
H H32 0.2968 0.1414 0.5002 0.038 Uiso calc 1
C C33 0.2812(5) 0.1147(11) 0.3905(7) 0.025(3) Uani d 1
H H33 0.2495 0.1588 0.3764 0.030 Uiso calc 1
C C34 0.3566(7) -0.0476(10) 0.2978(8) 0.025(3) Uani d 1
C C35 0.3202(7) -0.0283(11) 0.2284(9) 0.024(3) Uani d 1
C C36 0.3307(8) -0.0773(8) 0.1672(10) 0.025(4) Uani d 1
H H36 0.3059 -0.0649 0.1200 0.030 Uiso calc 1
C C37 0.3771(6) -0.1442(9) 0.1744(8) 0.025(3) Uani d 1
H H37 0.3836 -0.1781 0.1332 0.030 Uiso calc 1
C C38 0.4124(6) -0.1580(9) 0.2432(7) 0.026(3) Uani d 1
H H38 0.4454 -0.2006 0.2492 0.032 Uiso calc 1
C C39 0.4022(6) -0.1135(10) 0.3030(8) 0.027(3) Uani d 1
H H39 0.4269 -0.1277 0.3499 0.032 Uiso calc 1
C C40 0.1739(6) -0.0114(9) 0.1020(8) 0.025(3) Uani d 1
C C41 0.1474(6) -0.0268(10) 0.0296(7) 0.031(3) Uani d 1
H H41 0.1184 -0.0750 0.0171 0.037 Uiso calc 1
C C42 0.1623(7) 0.0272(11) -0.0272(9) 0.036(3) Uani d 1
H H42 0.1429 0.0162 -0.0771 0.044 Uiso calc 1
C C43 0.2074(7) 0.0991(11) -0.0083(8) 0.026(3) Uani d 1
H H43 0.2188 0.1363 -0.0450 0.031 Uiso calc 1
C C44 0.2327(6) 0.1113(11) 0.0641(7) 0.029(3) Uani d 1
H H44 0.2619 0.1591 0.0770 0.034 Uiso calc 1
C C45 0.1616(7) -0.0586(8) 0.1663(8) 0.021(3) Uani d 1
C C46 0.1983(7) -0.0308(10) 0.2348(8) 0.020(3) Uani d 1
C C47 0.1897(7) -0.0784(9) 0.2961(9) 0.026(4) Uani d 1
H H47 0.2142 -0.0643 0.3432 0.031 Uiso calc 1
C C48 0.1464(7) -0.1454(10) 0.2891(8) 0.033(4) Uani d 1
H H48 0.1405 -0.1745 0.3326 0.040 Uiso calc 1
C C49 0.1101(6) -0.1740(9) 0.2227(7) 0.032(3) Uani d 1
H H49 0.0807 -0.2216 0.2205 0.038 Uiso calc 1
C C50 0.1188(6) -0.1296(10) 0.1591(7) 0.033(3) Uani d 1
H H50 0.0960 -0.1474 0.1120 0.039 Uiso calc 1
C C51 0.2934(8) 0.7144(9) 0.3228(9) 0.083(5) Uani d 1
H H51A 0.2700 0.7210 0.3614 0.125 Uiso calc 1
H H51B 0.2848 0.7665 0.2890 0.125 Uiso calc 1
H H51C 0.3375 0.7127 0.3452 0.125 Uiso calc 1
C C52 0.2755(5) 0.6290(7) 0.2821(7) 0.050(3) Uani d 1
C C53 0.2087(8) 0.6642(11) 0.0818(8) 0.084(5) Uani d 1
H H53A 0.2270 0.7128 0.1157 0.126 Uiso calc 1
H H53B 0.2356 0.6104 0.0892 0.126 Uiso calc 1
H H53C 0.1684 0.6477 0.0911 0.126 Uiso calc 1
C C54 0.2017(6) 0.6948(9) 0.0098(7) 0.059(3) Uani d 1
C C55 0.3156(8) 0.4400(11) 0.4141(8) 0.079(4) Uani d 1
H H55A 0.3164 0.4092 0.3676 0.118 Uiso calc 1
H H55B 0.3409 0.4955 0.4184 0.118 Uiso calc 1
H H55C 0.2732 0.4565 0.4152 0.118 Uiso calc 1
C C56 0.3386(7) 0.3822(11) 0.4716(8) 0.057(4) Uani d 1
F F1 0.5218(5) 0.5503(8) 0.3177(7) 0.107(4) Uani d 1
F F2 0.4542(7) 0.6128(10) 0.4395(6) 0.140(5) Uani d 1
F F3 0.4492(7) 0.6520(8) 0.3254(6) 0.158(6) Uani d 1
F F4 0.5169(5) 0.5071(8) 0.4329(5) 0.095(4) Uani d 1
F F5 0.5426(7) 0.6515(8) 0.4094(6) 0.129(5) Uani d 1
F F6 0.4350(4) 0.5105(8) 0.3415(5) 0.101(3) Uani d 1
F F7 0.2000(3) 0.6676(4) 0.5720(3) 0.0510(16) Uani d 1
F F8 0.2549(3) 0.5503(5) 0.5384(4) 0.062(2) Uani d 1
F F9 0.2081(4) 0.5770(5) 0.4199(4) 0.068(2) Uani d 1
F F10 0.1541(4) 0.6900(7) 0.4542(5) 0.063(2) Uani d 1
F F11 0.2579(3) 0.6905(5) 0.4913(4) 0.066(2) Uani d 1
F F12 0.1508(3) 0.5525(5) 0.5020(5) 0.068(2) Uani d 1
F F13 -0.0032(5) 0.6054(9) 0.1681(5) 0.109(4) Uani d 1
F F14 0.0776(3) 0.5921(8) 0.1137(5) 0.079(3) Uani d 1
F F15 0.0179(4) 0.6271(6) 0.0040(5) 0.072(2) Uani d 1
F F16 -0.0633(3) 0.6303(5) 0.0573(4) 0.062(2) Uani d 1
F F17 0.0169(3) 0.7190(5) 0.0984(4) 0.065(2) Uani d 1
F F18 -0.0041(4) 0.5076(5) 0.0676(7) 0.102(4) Uani d 1
Ir Ir1 0.25717(3) 0.07100(2) 0.22916(3) 0.01852(8) Uani d 1
N N1 0.1991(5) 0.1828(8) 0.2413(6) 0.018(2) Uani d 1
N N2 0.0540(7) 0.5722(7) 0.3447(8) 0.028(3) Uani d 1
N N3 -0.0202(5) 0.6343(8) 0.4028(6) 0.041(3) Uani d 1
N N4 0.0357(6) 0.7290(9) 0.3376(8) 0.041(3) Uani d 1
N N5 0.3110(5) 0.1880(8) 0.2146(7) 0.024(3) Uani d 1
N N6 0.4664(6) 0.5746(6) 0.1255(8) 0.025(3) Uani d 1
N N7 0.4839(6) 0.7316(8) 0.1344(7) 0.036(3) Uani d 1
N N8 0.5457(5) 0.6371(7) 0.0792(6) 0.032(2) Uani d 1
N N9 0.2980(6) 0.0656(6) 0.3415(7) 0.020(3) Uani d 1
N N10 0.2188(6) 0.0582(7) 0.1215(7) 0.023(3) Uani d 1
N N11 0.2633(5) 0.5614(6) 0.2520(5) 0.047(3) Uani d 1
N N12 0.1991(8) 0.7186(11) -0.0486(7) 0.109(6) Uani d 1
N N13 0.3612(8) 0.3294(13) 0.5157(10) 0.093(6) Uani d 1
P P1 0.4866(2) 0.5830(3) 0.3762(3) 0.0604(11) Uani d 1
P P2 0.20527(14) 0.6201(2) 0.49735(18) 0.0384(7) Uani d 1
P P3 0.00657(16) 0.6120(3) 0.0852(2) 0.0445(8) Uani d 1

loop_
_atom_site_aniso_label
_atom_site_aniso_U_11
_atom_site_aniso_U_22
_atom_site_aniso_U_33
_atom_site_aniso_U_12
_atom_site_aniso_U_13
_atom_site_aniso_U_23
C1 0.019(4) 0.016(5) 0.009(5) -0.002(4) 0.000(3) 0.002(4)
C2 0.027(5) 0.019(5) 0.021(6) -0.001(4) 0.004(4) -0.001(4)
C3 0.025(5) 0.023(5) 0.018(6) -0.001(4) 0.006(4) -0.001(4)
C4 0.017(5) 0.024(5) 0.020(6) -0.003(4) 0.003(4) -0.001(4)
C5 0.023(5) 0.015(5) 0.032(8) -0.005(4) 0.012(5) -0.005(5)
C6 0.026(7) 0.022(5) 0.026(7) -0.004(4) 0.006(6) -0.001(4)
C7 0.031(6) 0.033(5) 0.027(6) 0.001(4) 0.013(5) 0.003(4)
C8 0.025(6) 0.031(6) 0.027(5) 0.002(4) 0.007(4) 0.003(4)
C9 0.025(5) 0.031(5) 0.032(5) -0.002(4) 0.010(4) -0.002(4)
C10 0.024(5) 0.019(5) 0.024(5) 0.003(4) 0.005(4) 0.002(4)
C11 0.018(5) 0.029(5) 0.025(6) -0.001(3) 0.003(4) -0.004(4)
C12 0.035(7) 0.031(5) 0.082(10) 0.005(4) 0.038(7) 0.003(5)
C13 0.043(6) 0.028(5) 0.050(7) 0.000(4) 0.020(6) -0.006(5)
C14 0.042(7) 0.021(5) 0.080(10) 0.009(4) 0.031(7) 0.015(5)
C15 0.029(5) 0.028(5) 0.034(8) 0.000(4) 0.014(5) -0.001(5)
C16 0.016(5) 0.027(6) 0.030(7) 0.001(4) 0.013(4) -0.001(5)
C17 0.019(5) 0.026(5) 0.032(8) 0.000(4) 0.010(5) -0.001(4)
C18 0.019(6) 0.028(6) 0.043(9) 0.001(4) 0.015(5) -0.001(5)
C19 0.022(5) 0.035(6) 0.024(7) -0.003(4) 0.005(5) -0.001(5)
C20 0.022(7) 0.026(6) 0.034(8) -0.005(4) 0.008(6) 0.000(4)
C21 0.044(8) 0.029(6) 0.085(11) -0.007(5) 0.043(8) -0.011(6)
C22 0.060(10) 0.029(7) 0.093(13) -0.012(6) 0.059(10) -0.017(6)
C23 0.028(6) 0.021(5) 0.054(8) 0.005(4) 0.022(6) 0.002(4)
C24 0.041(8) 0.024(6) 0.072(10) 0.004(5) 0.032(7) 0.006(5)
C25 0.018(5) 0.027(4) 0.024(6) -0.001(3) 0.001(4) 0.002(4)
C26 0.047(6) 0.020(5) 0.052(7) -0.015(4) 0.017(5) -0.003(5)
C27 0.045(7) 0.025(5) 0.056(8) -0.011(4) 0.022(6) 0.002(5)
C28 0.021(5) 0.042(5) 0.057(8) -0.007(4) 0.012(5) 0.008(5)
C29 0.024(5) 0.015(5) 0.021(4) -0.004(4) 0.002(3) 0.000(3)
C30 0.032(6) 0.033(6) 0.020(5) 0.002(4) -0.001(4) -0.002(4)
C31 0.034(7) 0.036(6) 0.016(5) 0.000(5) 0.002(4) 0.003(4)
C32 0.036(7) 0.040(7) 0.017(6) 0.002(6) 0.001(5) -0.003(5)
C33 0.020(6) 0.033(7) 0.020(5) -0.004(5) 0.005(4) 0.003(4)
C34 0.024(6) 0.027(5) 0.021(5) -0.001(5) 0.000(4) -0.001(4)
C35 0.021(6) 0.023(7) 0.027(5) -0.002(5) 0.003(4) -0.003(5)
C36 0.030(7) 0.020(7) 0.025(6) 0.005(5) 0.003(5) 0.003(4)
C37 0.026(5) 0.021(6) 0.032(6) 0.003(4) 0.014(4) 0.003(5)
C38 0.025(5) 0.020(6) 0.032(5) 0.006(4) 0.003(4) -0.001(4)
C39 0.024(5) 0.029(5) 0.027(5) 0.001(4) 0.007(4) -0.001(4)
C40 0.025(5) 0.019(5) 0.033(5) -0.003(4) 0.010(4) 0.001(4)
C41 0.031(6) 0.032(6) 0.029(5) -0.009(5) 0.007(4) 0.005(4)
C42 0.042(7) 0.044(7) 0.024(6) -0.008(6) 0.008(5) -0.001(5)
C43 0.027(6) 0.028(6) 0.025(6) 0.006(5) 0.010(5) 0.003(5)
C44 0.039(8) 0.022(6) 0.027(6) -0.004(6) 0.010(5) 0.006(5)
C45 0.026(6) 0.020(6) 0.021(6) -0.001(4) 0.009(5) 0.005(4)
C46 0.022(7) 0.020(7) 0.021(6) 0.003(5) 0.011(5) -0.002(5)
C47 0.020(6) 0.036(9) 0.023(7) -0.004(5) 0.005(5) 0.007(5)
C48 0.036(7) 0.042(9) 0.021(6) -0.003(6) 0.006(5) 0.006(6)
C49 0.040(7) 0.017(6) 0.041(7) -0.009(5) 0.011(5) 0.004(5)
C50 0.042(7) 0.030(7) 0.024(6) -0.018(5) 0.003(5) -0.008(5)
C51 0.105(12) 0.045(8) 0.122(13) -0.019(8) 0.076(11) -0.025(8)
C52 0.058(7) 0.033(6) 0.073(8) 0.000(5) 0.044(6) -0.001(6)
C53 0.110(12) 0.086(11) 0.066(7) 0.013(9) 0.041(7) 0.010(7)
C54 0.064(8) 0.058(8) 0.061(6) -0.007(6) 0.023(6) 0.010(6)
C55 0.079(11) 0.088(10) 0.076(9) 0.018(8) 0.032(8) 0.003(7)
C56 0.071(10) 0.060(8) 0.041(7) 0.001(8) 0.016(7) -0.019(5)
F1 0.093(7) 0.144(10) 0.097(9) -0.042(7) 0.048(7) -0.016(7)
F2 0.207(14) 0.163(11) 0.066(7) 0.032(12) 0.062(8) 0.009(7)
F3 0.286(17) 0.090(8) 0.071(7) 0.108(10) -0.018(8) 0.007(6)
F4 0.101(7) 0.099(8) 0.069(6) -0.028(6) -0.018(5) 0.019(5)
F5 0.200(13) 0.091(8) 0.085(7) -0.057(9) 0.009(9) -0.017(6)
F6 0.073(6) 0.112(8) 0.098(7) -0.013(6) -0.024(5) 0.024(6)
F7 0.038(3) 0.067(4) 0.046(3) 0.011(3) 0.005(3) -0.020(3)
F8 0.058(4) 0.057(4) 0.060(4) 0.024(3) -0.010(3) -0.011(3)
F9 0.082(5) 0.077(5) 0.046(4) 0.021(4) 0.014(4) -0.023(3)
F10 0.056(5) 0.064(5) 0.065(5) 0.025(4) 0.003(4) 0.000(4)
F11 0.043(4) 0.068(5) 0.096(6) -0.005(3) 0.031(4) -0.009(4)
F12 0.055(5) 0.070(5) 0.076(5) -0.022(4) 0.009(4) -0.011(4)
F13 0.083(6) 0.194(11) 0.063(6) 0.087(8) 0.045(5) 0.054(7)
F14 0.030(4) 0.139(9) 0.067(5) 0.016(4) 0.010(4) -0.012(5)
F15 0.090(6) 0.071(5) 0.062(5) 0.023(5) 0.033(4) -0.004(4)
F16 0.054(4) 0.065(5) 0.068(5) -0.011(4) 0.014(4) -0.039(4)
F17 0.053(4) 0.058(4) 0.094(5) -0.021(3) 0.036(4) -0.041(4)
F18 0.080(6) 0.024(4) 0.202(13) 0.002(4) 0.031(8) 0.002(6)
Ir1 0.01925(12) 0.01816(12) 0.01878(12) 0.0000(3) 0.00550(8) 0.0008(3)
N1 0.019(4) 0.017(5) 0.015(5) -0.005(3) -0.002(4) 0.003(4)
N2 0.027(5) 0.030(5) 0.030(5) 0.008(4) 0.013(4) 0.004(3)
N3 0.049(6) 0.029(5) 0.060(7) 0.001(4) 0.041(5) 0.001(4)
N4 0.030(5) 0.034(5) 0.062(7) 0.002(4) 0.021(5) 0.004(4)
N5 0.029(5) 0.020(5) 0.027(6) -0.005(4) 0.013(5) 0.003(4)
N6 0.021(5) 0.021(4) 0.034(6) 0.003(3) 0.010(4) -0.002(3)
N7 0.043(6) 0.021(4) 0.053(6) -0.006(4) 0.028(5) -0.005(4)
N8 0.029(4) 0.030(5) 0.042(6) -0.001(3) 0.019(4) 0.005(4)
N9 0.018(5) 0.020(5) 0.020(5) -0.007(3) 0.002(4) 0.002(4)
N10 0.027(6) 0.019(5) 0.024(5) -0.001(4) 0.007(4) 0.005(4)
N11 0.054(6) 0.036(5) 0.056(7) 0.004(4) 0.026(6) -0.006(4)
N12 0.136(13) 0.121(12) 0.063(7) -0.068(11) 0.008(7) 0.025(7)
N13 0.078(11) 0.098(11) 0.095(11) 0.003(8) 0.000(9) 0.015(9)
P1 0.059(3) 0.055(3) 0.065(2) 0.0109(19) 0.010(2) 0.0109(19)
P2 0.0353(17) 0.0401(17) 0.0383(16) 0.0025(14) 0.0047(13) -0.0089(13)
P3 0.0349(19) 0.051(2) 0.0489(19) -0.0018(15) 0.0122(15) -0.0149(17)

loop_
_atom_type_symbol
_atom_type_description
_atom_type_scat_dispersion_real
_atom_type_scat_dispersion_imag
_atom_type_scat_source
C C 0.0033 0.0016 'International Tables Vol C Tables 4.2.6.8 and 6.1.1.4'
H H 0.0000 0.0000 'International Tables Vol C Tables 4.2.6.8 and 6.1.1.4'
N N 0.0061 0.0033 'International Tables Vol C Tables 4.2.6.8 and 6.1.1.4'
F F 0.0171 0.0103 'International Tables Vol C Tables 4.2.6.8 and 6.1.1.4'
P P 0.1023 0.0942 'International Tables Vol C Tables 4.2.6.8 and 6.1.1.4'
Ir Ir -1.4442 7.9887 'International Tables Vol C Tables 4.2.6.8 and 6.1.1.4'

loop_
_geom_angle_atom_site_label_1
_geom_angle_atom_site_label_2
_geom_angle_atom_site_label_3
_geom_angle
_geom_angle_publ_flag
N1 C1 C2 118.6(12) ?
N1 C1 C15 117.9(14) ?
C2 C1 C15 123.5(15) ?
C3 C2 C1 120.5(12) ?
C3 C2 H2 119.7 ?
C1 C2 H2 119.7 ?
C4 C3 C2 119.0(13) ?
C4 C3 C6 122.4(12) ?
C2 C3 C6 118.5(13) ?
C3 C4 C5 118.1(12) ?
C3 C4 H4 120.9 ?
C5 C4 H4 120.9 ?
N1 C5 C4 123.5(12) ?
N1 C5 H5 118.3 ?
C4 C5 H5 118.3 ?
C10 C6 C7 117.0(14) ?
C10 C6 C3 121.2(12) ?
C7 C6 C3 121.8(16) ?
C8 C7 C6 122.3(14) ?
C8 C7 H7 118.8 ?
C6 C7 H7 118.8 ?
N2 C8 C7 118.4(13) ?
N2 C8 H8 120.8 ?
C7 C8 H8 120.8 ?
N2 C9 C10 120.8(13) ?
N2 C9 H9 119.6 ?
C10 C9 H9 119.6 ?
C6 C10 C9 120.1(13) ?
C6 C10 H10 119.9 ?
C9 C10 H10 119.9 ?
N4 C11 N3 130.1(13) ?
N4 C11 N2 116.1(12) ?
N3 C11 N2 113.6(12) ?
N3 C12 C13 125.7(13) ?
N3 C12 H12 117.2 ?
C13 C12 H12 117.2 ?
C12 C13 C14 113.3(14) ?
C12 C13 H13 123.4 ?
C14 C13 H13 123.4 ?
N4 C14 C13 124.4(14) ?
N4 C14 H14 117.8 ?
C13 C14 H14 117.8 ?
N5 C15 C16 123.5(14) ?
N5 C15 C1 112.1(15) ?
C16 C15 C1 124.4(16) ?
C15 C16 C17 119.4(13) ?
C15 C16 H16 120.3 ?
C17 C16 H16 120.3 ?
C16 C17 C18 117.7(13) ?
C16 C17 C20 123.3(13) ?
C18 C17 C20 119.0(12) ?
C19 C18 C17 119.9(13) ?
C19 C18 H18 120.0 ?
C17 C18 H18 120.0 ?
C18 C19 N5 121.9(14) ?
C18 C19 H19 119.1 ?
N5 C19 H19 119.1 ?
C21 C20 C24 116.8(14) ?
C21 C20 C17 121.7(16) ?
C24 C20 C17 121.5(13) ?
C22 C21 C20 119.9(16) ?
C22 C21 H21 120.0 ?
C20 C21 H21 120.0 ?
C21 C22 N6 123.4(15) ?
C21 C22 H22 118.3 ?
N6 C22 H22 118.3 ?
C24 C23 N6 120.5(14) ?
C24 C23 H23 119.7 ?
N6 C23 H23 119.7 ?
C23 C24 C20 120.4(14) ?
C23 C24 H24 119.8 ?
C20 C24 H24 119.8 ?
N8 C25 N7 129.5(12) ?
N8 C25 N6 117.2(12) ?
N7 C25 N6 113.3(11) ?
C27 C26 N7 120.5(14) ?
C27 C26 H26 119.7 ?
N7 C26 H26 119.7 ?
C26 C27 C28 120.3(14) ?
C26 C27 H27 119.8 ?
C28 C27 H27 119.8 ?
C27 C28 N8 119.3(12) ?
C27 C28 H28 120.4 ?
N8 C28 H28 120.4 ?
N9 C29 C30 118.8(13) ?
N9 C29 C34 116.9(12) ?
C30 C29 C34 124.2(12) ?
C31 C30 C29 120.2(13) ?
C31 C30 H30 119.9 ?
C29 C30 H30 119.9 ?
C32 C31 C30 118.3(13) ?
C32 C31 H31 120.8 ?
C30 C31 H31 120.8 ?
C31 C32 C33 120.3(15) ?
C31 C32 H32 119.9 ?
C33 C32 H32 119.9 ?
N9 C33 C32 120.4(14) ?
N9 C33 H33 119.8 ?
C32 C33 H33 119.8 ?
C35 C34 C39 118.3(14) ?
C35 C34 C29 115.3(13) ?
C39 C34 C29 126.4(13) ?
C34 C35 C36 118.8(15) ?
C34 C35 Ir1 113.8(12) ?
C36 C35 Ir1 127.4(12) ?
C37 C36 C35 121.5(16) ?
C37 C36 H36 119.2 ?
C35 C36 H36 119.2 ?
C38 C37 C36 117.0(14) ?
C38 C37 H37 121.5 ?
C36 C37 H37 121.5 ?
C39 C38 C37 122.5(13) ?
C39 C38 H38 118.7 ?
C37 C38 H38 118.7 ?
C38 C39 C34 121.8(13) ?
C38 C39 H39 119.1 ?
C34 C39 H39 119.1 ?
C41 C40 N10 120.1(12) ?
C41 C40 C45 127.9(12) ?
N10 C40 C45 112.0(12) ?
C40 C41 C42 121.6(13) ?
C40 C41 H41 119.2 ?
C42 C41 H41 119.2 ?
C41 C42 C43 119.1(13) ?
C41 C42 H42 120.4 ?
C43 C42 H42 120.4 ?
C44 C43 C42 117.1(14) ?
C44 C43 H43 121.5 ?
C42 C43 H43 121.5 ?
C43 C44 N10 124.9(14) ?
C43 C44 H44 117.6 ?
N10 C44 H44 117.6 ?
C50 C45 C46 123.3(12) ?
C50 C45 C40 121.2(12) ?
C46 C45 C40 115.4(12) ?
C47 C46 C45 116.3(14) ?
C47 C46 Ir1 128.7(12) ?
C45 C46 Ir1 115.0(10) ?
C46 C47 C48 120.2(15) ?
C46 C47 H47 119.9 ?
C48 C47 H47 119.9 ?
C47 C48 C49 124.6(15) ?
C47 C48 H48 117.7 ?
C49 C48 H48 117.7 ?
C48 C49 C50 117.0(12) ?
C48 C49 H49 121.5 ?
C50 C49 H49 121.5 ?
C49 C50 C45 118.6(12) ?
C49 C50 H50 120.7 ?
C45 C50 H50 120.7 ?
C52 C51 H51A 109.5 ?
C52 C51 H51B 109.5 ?
H51A C51 H51B 109.5 ?
C52 C51 H51C 109.5 ?
H51A C51 H51C 109.5 ?
H51B C51 H51C 109.5 ?
N11 C52 C51 177.7(15) ?
C54 C53 H53A 109.5 ?
C54 C53 H53B 109.5 ?
H53A C53 H53B 109.5 ?
C54 C53 H53C 109.5 ?
H53A C53 H53C 109.5 ?
H53B C53 H53C 109.5 ?
N12 C54 C53 176.4(18) ?
C56 C55 H55A 109.5 ?
C56 C55 H55B 109.5 ?
H55A C55 H55B 109.5 ?
C56 C55 H55C 109.5 ?
H55A C55 H55C 109.5 ?
H55B C55 H55C 109.5 ?
N13 C56 C55 173.4(18) ?
C46 Ir1 N10 80.8(5) yes
C46 Ir1 C35 86.0(3) yes
N10 Ir1 C35 94.2(6) yes
C46 Ir1 N9 93.9(5) yes
N10 Ir1 N9 172.5(2) yes
C35 Ir1 N9 80.1(6) yes
C46 Ir1 N1 98.4(6) yes
N10 Ir1 N1 92.3(5) yes
C35 Ir1 N1 172.7(6) yes
N9 Ir1 N1 93.8(4) yes
C46 Ir1 N5 173.1(6) yes
N10 Ir1 N5 94.4(5) yes
C35 Ir1 N5 99.4(6) yes
N9 Ir1 N5 91.3(4) yes
N1 Ir1 N5 76.6(2) yes
C5 N1 C1 120.2(12) ?
C5 N1 Ir1 124.8(9) ?
C1 N1 Ir1 114.1(8) ?
C9 N2 C8 121.2(12) ?
C9 N2 C11 120.4(13) ?
C8 N2 C11 118.5(11) ?
C12 N3 C11 111.1(11) ?
C11 N4 C14 115.3(13) ?
C15 N5 C19 117.5(12) ?
C15 N5 Ir1 118.5(10) ?
C19 N5 Ir1 123.8(10) ?
C22 N6 C23 118.7(12) ?
C22 N6 C25 122.1(11) ?
C23 N6 C25 119.2(13) ?
C25 N7 C26 113.6(12) ?
C25 N8 C28 116.6(12) ?
C33 N9 C29 122.0(13) ?
C33 N9 Ir1 124.1(10) ?
C29 N9 Ir1 113.8(10) ?
C44 N10 C40 117.2(12) ?
C44 N10 Ir1 126.2(10) ?
C40 N10 Ir1 116.6(9) ?
F3 P1 F1 93.4(8) ?
F3 P1 F2 90.3(8) ?
F1 P1 F2 176.2(8) ?
F3 P1 F4 171.8(9) ?
F1 P1 F4 92.6(7) ?
F2 P1 F4 83.8(7) ?
F3 P1 F6 86.4(7) ?
F1 P1 F6 86.5(6) ?
F2 P1 F6 94.7(8) ?
F4 P1 F6 88.4(5) ?
F3 P1 F5 95.9(8) ?
F1 P1 F5 89.7(7) ?
F2 P1 F5 88.9(8) ?
F4 P1 F5 89.7(6) ?
F6 P1 F5 175.7(7) ?
F8 P2 F12 91.9(4) ?
F8 P2 F7 92.0(4) ?
F12 P2 F7 91.3(4) ?
F8 P2 F11 90.2(4) ?
F12 P2 F11 177.9(5) ?
F7 P2 F11 88.5(4) ?
F8 P2 F9 91.3(4) ?
F12 P2 F9 89.0(5) ?
F7 P2 F9 176.7(4) ?
F11 P2 F9 91.0(4) ?
F8 P2 F10 178.9(5) ?
F12 P2 F10 87.5(5) ?
F7 P2 F10 89.0(4) ?
F11 P2 F10 90.4(5) ?
F9 P2 F10 87.7(5) ?
F16 P3 F18 90.1(5) ?
F16 P3 F14 179.3(6) ?
F18 P3 F14 89.2(6) ?
F16 P3 F17 89.0(4) ?
F18 P3 F17 176.9(6) ?
F14 P3 F17 91.7(5) ?
F16 P3 F15 90.6(5) ?
F18 P3 F15 89.1(6) ?
F14 P3 F15 89.6(5) ?
F17 P3 F15 87.9(5) ?
F16 P3 F13 89.9(5) ?
F18 P3 F13 95.6(7) ?
F14 P3 F13 90.0(5) ?
F17 P3 F13 87.4(6) ?
F15 P3 F13 175.3(7) ?

loop_
_geom_bond_atom_site_label_1
_geom_bond_atom_site_label_2
_geom_bond_distance
_geom_bond_publ_flag
C1 N1 1.375(16) ?
C1 C2 1.421(18) ?
C1 C15 1.489(9) ?
C2 C3 1.382(17) ?
C2 H2 0.9500 ?
C3 C4 1.392(18) ?
C3 C6 1.452(19) ?
C4 C5 1.394(17) ?
C4 H4 0.9500 ?
C5 N1 1.317(15) ?
C5 H5 0.9500 ?
C6 C10 1.39(2) ?
C6 C7 1.397(18) ?
C7 C8 1.383(19) ?
C7 H7 0.9500 ?
C8 N2 1.37(2) ?
C8 H8 0.9500 ?
C9 N2 1.341(16) ?
C9 C10 1.400(17) ?
C9 H9 0.9500 ?
C10 H10 0.9500 ?
C11 N4 1.273(17) ?
C11 N3 1.334(14) ?
C11 N2 1.466(16) ?
C12 N3 1.335(15) ?
C12 C13 1.362(18) ?
C12 H12 0.9500 ?
C13 C14 1.372(18) ?
C13 H13 0.9500 ?
C14 N4 1.294(18) ?
C14 H14 0.9500 ?
C15 N5 1.336(18) ?
C15 C16 1.343(19) ?
C16 C17 1.400(16) ?
C16 H16 0.9500 ?
C17 C18 1.392(19) ?
C17 C20 1.509(19) ?
C18 C19 1.347(19) ?
C18 H18 0.9500 ?
C19 N5 1.379(16) ?
C19 H19 0.9500 ?
C20 C21 1.362(19) ?
C20 C24 1.42(2) ?
C21 C22 1.32(2) ?
C21 H21 0.9500 ?
C22 N6 1.33(2) ?
C22 H22 0.9500 ?
C23 C24 1.330(19) ?
C23 N6 1.349(15) ?
C23 H23 0.9500 ?
C24 H24 0.9500 ?
C25 N8 1.256(14) ?
C25 N7 1.331(16) ?
C25 N6 1.453(16) ?
C26 C27 1.336(17) ?
C26 N7 1.402(16) ?
C26 H26 0.9500 ?
C27 C28 1.352(19) ?
C27 H27 0.9500 ?
C28 N8 1.388(15) ?
C28 H28 0.9500 ?
C29 N9 1.311(16) ?
C29 C30 1.400(16) ?
C29 C34 1.453(19) ?
C30 C31 1.343(18) ?
C30 H30 0.9500 ?
C31 C32 1.33(2) ?
C31 H31 0.9500 ?
C32 C33 1.388(18) ?
C32 H32 0.9500 ?
C33 N9 1.280(18) ?
C33 H33 0.9500 ?
C34 C35 1.40(2) ?
C34 C39 1.39(2) ?
C35 C36 1.41(2) ?
C35 Ir1 2.021(16) yes
C36 C37 1.408(19) ?
C36 H36 0.9500 ?
C37 C38 1.367(19) ?
C37 H37 0.9500 ?
C38 C39 1.352(18) ?
C38 H38 0.9500 ?
C39 H39 0.9500 ?
C40 C41 1.370(18) ?
C40 N10 1.418(16) ?
C40 C45 1.459(17) ?
C41 C42 1.414(19) ?
C41 H41 0.9500 ?
C42 C43 1.44(2) ?
C42 H42 0.9500 ?
C43 C44 1.357(19) ?
C43 H43 0.9500 ?
C44 N10 1.409(18) ?
C44 H44 0.9500 ?
C45 C50 1.396(18) ?
C45 C46 1.42(2) ?
C46 C47 1.39(2) ?
C46 Ir1 2.000(15) yes
C47 C48 1.361(19) ?
C47 H47 0.9500 ?
C48 C49 1.388(19) ?
C48 H48 0.9500 ?
C49 C50 1.401(17) ?
C49 H49 0.9500 ?
C50 H50 0.9500 ?
C51 C52 1.470(17) ?
C51 H51A 0.9800 ?
C51 H51B 0.9800 ?
C51 H51C 0.9800 ?
C52 N11 1.140(13) ?
C53 C54 1.390(18) ?
C53 H53A 0.9800 ?
C53 H53B 0.9800 ?
C53 H53C 0.9800 ?
C54 N12 1.132(16) ?
C55 C56 1.37(2) ?
C55 H55A 0.9800 ?
C55 H55B 0.9800 ?
C55 H55C 0.9800 ?
C56 N13 1.16(2) ?
F1 P1 1.549(12) ?
F2 P1 1.571(12) ?
F3 P1 1.505(10) ?
F4 P1 1.579(11) ?
F5 P1 1.614(12) ?
F6 P1 1.594(10) ?
F7 P2 1.581(6) ?
F8 P2 1.577(7) ?
F9 P2 1.589(7) ?
F10 P2 1.611(9) ?
F11 P2 1.582(8) ?
F12 P2 1.582(8) ?
F13 P3 1.608(9) ?
F14 P3 1.582(8) ?
F15 P3 1.602(9) ?
F16 P3 1.553(8) ?
F17 P3 1.592(8) ?
F18 P3 1.568(9) ?
Ir1 N10 2.011(14) yes
Ir1 N9 2.095(13) yes
Ir1 N1 2.125(11) yes
Ir1 N5 2.139(11) yes

loop_
_geom_torsion_atom_site_label_1
_geom_torsion_atom_site_label_2
_geom_torsion_atom_site_label_3
_geom_torsion_atom_site_label_4
_geom_torsion
N1 C1 C2 C3 2.6(18)
C15 C1 C2 C3 -176.6(10)
C1 C2 C3 C4 -2.1(19)
C1 C2 C3 C6 175.2(13)
C2 C3 C4 C5 -0.2(19)
C6 C3 C4 C5 -177.3(14)
C3 C4 C5 N1 2(2)
C4 C3 C6 C10 28(2)
C2 C3 C6 C10 -149.1(15)
C4 C3 C6 C7 -149.6(14)
C2 C3 C6 C7 33(2)
C10 C6 C7 C8 -2(2)
C3 C6 C7 C8 176.1(14)
C6 C7 C8 N2 1(2)
C7 C6 C10 C9 1(2)
C3 C6 C10 C9 -176.9(14)
N2 C9 C10 C6 1(2)
N3 C12 C13 C14 -3(2)
C12 C13 C14 N4 3(3)
N1 C1 C15 N5 -9.7(9)
C2 C1 C15 N5 169.5(15)
N1 C1 C15 C16 167.5(16)
C2 C1 C15 C16 -13.3(11)
N5 C15 C16 C17 -1(2)
C1 C15 C16 C17 -177.7(10)
C15 C16 C17 C18 -3(2)
C15 C16 C17 C20 180.0(15)
C16 C17 C18 C19 4(2)
C20 C17 C18 C19 -179.1(14)
C17 C18 C19 N5 -1(2)
C16 C17 C20 C21 22(3)
C18 C17 C20 C21 -154.8(16)
C16 C17 C20 C24 -157.4(17)
C18 C17 C20 C24 26(2)
C24 C20 C21 C22 -3(3)
C17 C20 C21 C22 177.5(18)
C20 C21 C22 N6 -1(3)
N6 C23 C24 C20 1(3)
C21 C20 C24 C23 3(3)
C17 C20 C24 C23 -177.2(15)
N7 C26 C27 C28 -4(2)
C26 C27 C28 N8 6(2)
N9 C29 C30 C31 -1(2)
C34 C29 C30 C31 -179.4(14)
C29 C30 C31 C32 -1(2)
C30 C31 C32 C33 2(3)
C31 C32 C33 N9 -1(2)
N9 C29 C34 C35 -3(2)
C30 C29 C34 C35 175.5(13)
N9 C29 C34 C39 177.9(14)
C30 C29 C34 C39 -4(2)
C39 C34 C35 C36 1(2)
C29 C34 C35 C36 -178.2(13)
C39 C34 C35 Ir1 -178.7(12)
C29 C34 C35 Ir1 2.1(18)
C34 C35 C36 C37 -1(2)
Ir1 C35 C36 C37 179.0(11)
C35 C36 C37 C38 -1(2)
C36 C37 C38 C39 3(2)
C37 C38 C39 C34 -3(2)
C35 C34 C39 C38 1(2)
C29 C34 C39 C38 179.8(13)
N10 C40 C41 C42 -2(2)
C45 C40 C41 C42 177.4(15)
C40 C41 C42 C43 1(2)
C41 C42 C43 C44 -1(2)
C42 C43 C44 N10 1(2)
C41 C40 C45 C50 1(2)
N10 C40 C45 C50 -180.0(13)
C41 C40 C45 C46 177.1(14)
N10 C40 C45 C46 -3.4(18)
C50 C45 C46 C47 0(2)
C40 C45 C46 C47 -176.5(13)
C50 C45 C46 Ir1 178.8(12)
C40 C45 C46 Ir1 2.3(17)
C45 C46 C47 C48 -2(2)
Ir1 C46 C47 C48 179.1(12)
C46 C47 C48 C49 3(2)
C47 C48 C49 C50 -1(2)
C48 C49 C50 C45 -2(2)
C46 C45 C50 C49 2(2)
C40 C45 C50 C49 178.3(13)
C4 C5 N1 C1 -2(2)
C4 C5 N1 Ir1 167.1(10)
C2 C1 N1 C5 -0.7(18)
C15 C1 N1 C5 178.5(10)
C2 C1 N1 Ir1 -170.6(9)
C15 C1 N1 Ir1 8.7(10)
C10 C9 N2 C8 -2(2)
C10 C9 N2 C11 177.7(13)
C7 C8 N2 C9 1(2)
C7 C8 N2 C11 -178.5(12)
N4 C11 N2 C9 171.0(14)
N3 C11 N2 C9 -12.9(19)
N4 C11 N2 C8 -10(2)
N3 C11 N2 C8 166.6(13)
C13 C12 N3 C11 3(2)
N4 C11 N3 C12 -3(2)
N2 C11 N3 C12 -178.8(12)
N3 C11 N4 C14 3(2)
N2 C11 N4 C14 178.6(14)
C13 C14 N4 C11 -3(3)
C16 C15 N5 C19 4(2)
C1 C15 N5 C19 -179.1(9)
C16 C15 N5 Ir1 -171.3(12)
C1 C15 N5 Ir1 6.0(13)
C18 C19 N5 C15 -3(2)
C18 C19 N5 Ir1 171.8(11)
C21 C22 N6 C23 6(3)
C21 C22 N6 C25 -176.5(18)
C24 C23 N6 C22 -5(2)
C24 C23 N6 C25 176.9(14)
N8 C25 N6 C22 174.8(17)
N7 C25 N6 C22 -5(2)
N8 C25 N6 C23 -7.3(19)
N7 C25 N6 C23 172.4(13)
N8 C25 N7 C26 2(2)
N6 C25 N7 C26 -177.5(12)
C27 C26 N7 C25 0(2)
N7 C25 N8 C28 0(2)
N6 C25 N8 C28 179.7(12)
C27 C28 N8 C25 -4.2(19)
C32 C33 N9 C29 0(2)
C32 C33 N9 Ir1 177.0(11)
C30 C29 N9 C33 1(2)
C34 C29 N9 C33 179.8(13)
C30 C29 N9 Ir1 -176.2(10)
C34 C29 N9 Ir1 2.4(16)
C43 C44 N10 C40 -2(2)
C43 C44 N10 Ir1 177.9(12)
C41 C40 N10 C44 2(2)
C45 C40 N10 C44 -177.3(12)
C41 C40 N10 Ir1 -177.4(10)
C45 C40 N10 Ir1 3.0(15)

_cod_database_fobs_code 2020017
